data_7114080
loop_
_publ_author_name
'Ruiz, Mar\'ia'
'Ojea, Vicente'
'Quintela, Jos\'e M.'
'Guill\'in, Juan J.'

_publ_section_title
;
 Stereoselective synthesis of \a-monofluorinated phosphonate mimetics of
 naturally occurring phosphoserine and phosphothreonine, via electrophilic
 fluorination of lithiated bis-lactim ethersElectronic supplementary
 information (ESI) available: experimental data. See
 http://www.rsc.org/suppdata/cc/b2/b204093j/
;
_journal_issue 15
_journal_name_full 'Chemical Communications'
_journal_page_first 1600
_journal_paper_doi 10.1039/b204093j
_journal_year 2002
_chemical_formula_sum 'C4 H9 F N O3 P'
_chemical_formula_weight 169.09
_chemical_name_systematic
; 
? 
;
_space_group_IT_number 19
_symmetry_cell_setting orthorhombic
_symmetry_space_group_name_Hall 'P 2ac 2ab'
_symmetry_space_group_name_H-M 'P 21 21 21'
_atom_sites_solution_hydrogens geom
_atom_sites_solution_primary direct
_atom_sites_solution_secondary difmap
_audit_creation_method SHELXL
_cell_angle_alpha 90.00
_cell_angle_beta 90.00
_cell_angle_gamma 90.00
_cell_formula_units_Z 4
_cell_length_a 6.7943(13)
_cell_length_b 8.718(3)
_cell_length_c 11.059(4)
_cell_measurement_temperature 298(2)
_cell_volume 655.1(4)
_computing_cell_refinement 'Siemens SMART'
_computing_data_collection 'Siemens SMART'
_computing_data_reduction 'Siemens SAINT'
_computing_molecular_graphics 'Siemens SHELXTL'
_computing_publication_material 'Siemens SHELXTL'
_computing_structure_refinement 'SHELXL-93 (Sheldrick, 1993)'
_computing_structure_solution 'SHELXS-86 (Sheldrick, 1990)'
_diffrn_ambient_temperature 298(2)
_diffrn_measurement_device 'Siemens CCD'
_diffrn_measurement_method '\w scans'
_diffrn_radiation_monochromator graphite
_diffrn_radiation_source 'fine-focus sealed tube'
_diffrn_radiation_type MoK\a
_diffrn_radiation_wavelength 0.71073
_diffrn_reflns_av_R_equivalents 0.0158
_diffrn_reflns_av_sigmaI/netI 0.0212
_diffrn_reflns_limit_h_max 8
_diffrn_reflns_limit_h_min -9
_diffrn_reflns_limit_k_max 11
_diffrn_reflns_limit_k_min -4
_diffrn_reflns_limit_l_max 13
_diffrn_reflns_limit_l_min -14
_diffrn_reflns_number 3608
_diffrn_reflns_theta_max 28.27
_diffrn_reflns_theta_min 2.98
_diffrn_standards_decay_% -0.39
_exptl_absorpt_coefficient_mu 0.385
_exptl_absorpt_correction_T_max 1.000000
_exptl_absorpt_correction_T_min 0.809772
_exptl_absorpt_correction_type Sadabs
_exptl_crystal_colour Colorless
_exptl_crystal_density_diffrn 1.714
_exptl_crystal_description Prism
_exptl_crystal_F_000 352
_exptl_crystal_size_max 0.35
_exptl_crystal_size_mid 0.20
_exptl_crystal_size_min 0.15
_refine_diff_density_max 0.285
_refine_diff_density_min -0.193
_refine_diff_density_rms 0.047
_refine_ls_abs_structure_details 'Flack H D (1983), Acta Cryst. A39, 876-881'
_refine_ls_abs_structure_Flack 0.02(10)
_refine_ls_extinction_method none
_refine_ls_goodness_of_fit_all 1.066
_refine_ls_goodness_of_fit_obs 1.080
_refine_ls_matrix_type full
_refine_ls_number_parameters 94
_refine_ls_number_reflns 1612
_refine_ls_number_restraints 0
_refine_ls_restrained_S_all 1.066
_refine_ls_restrained_S_obs 1.080
_refine_ls_R_factor_all 0.0258
_refine_ls_R_factor_obs 0.0234
_refine_ls_shift/esd_max 0.000
_refine_ls_shift/esd_mean 0.000
_refine_ls_structure_factor_coef Fsqd
_refine_ls_weighting_details 'w=1/[\s^2^(Fo^2^)+(0.0424P)^2^+0.0339P] where P=(Fo^2^+2Fc^2^)/3'
_refine_ls_weighting_scheme calc
_refine_ls_wR_factor_all 0.0638
_refine_ls_wR_factor_obs 0.0627
_reflns_number_observed 1521
_reflns_number_total 1612
_reflns_observed_criterion >2sigma(I)
_cod_data_source_file b204093j.txt
_cod_data_source_block ciclo-anti
_cod_depositor_comments
;
The following automatic conversions were performed:

'_symmetry_cell_setting' value 'Orthorhombic' changed to
'orthorhombic' according to
/usr/data/users/saulius/automatic-downloads/retrospective/RSC/lib/dictionaries/cif_core.dic
dictionary named 'cif_core.dic' version 2.4.2 from 2011-04-26.

Automatic conversion script
Id: cif_fix_values 2281 2013-09-26 08:29:07Z andrius 

The following automatic conversions were performed:

'_refine_ls_weighting_scheme' value 'calc
w=1/[\s^2^(Fo^2^)+(0.0424P)^2^+0.0339P] where P=(Fo^2^+2Fc^2^)/3' was
changed to 'calc'. New tag '_refine_ls_weighting_details' was
created. The value of the new tag was set to
'w=1/[\s^2^(Fo^2^)+(0.0424P)^2^+0.0339P] where P=(Fo^2^+2Fc^2^)/3'.

Automatic conversion script
Id: cif_fix_values 3143 2015-03-26 13:38:13Z robertas 
;
_cod_original_cell_volume 655.1(3)
_cod_original_sg_symbol_H-M P2(1)2(1)2(1)
_cod_database_code 7114080

loop_
_symmetry_equiv_pos_as_xyz
'x, y, z'
'-x+1/2, -y, z+1/2'
'-x, y+1/2, -z+1/2'
'x+1/2, -y+1/2, -z'

loop_
_atom_site_aniso_label
_atom_site_aniso_U_11
_atom_site_aniso_U_22
_atom_site_aniso_U_33
_atom_site_aniso_U_23
_atom_site_aniso_U_13
_atom_site_aniso_U_12
P1 0.0152(2) 0.0195(2) 0.0199(2) 0.00116(14) 0.00136(12) 0.00014(14)
F1 0.0297(5) 0.0353(5) 0.0256(4) 0.0074(4) 0.0058(4) 0.0002(4)
O1 0.0207(5) 0.0272(5) 0.0263(5) -0.0074(4) 0.0016(4) 0.0016(4)
O2 0.0277(5) 0.0261(5) 0.0306(5) 0.0071(5) 0.0008(5) -0.0050(5)
O3 0.0194(5) 0.0310(6) 0.0294(5) 0.0079(5) 0.0014(4) 0.0051(5)
N1 0.0178(5) 0.0221(6) 0.0224(5) 0.0004(5) 0.0007(5) -0.0008(5)
C1 0.0206(7) 0.0211(6) 0.0210(6) -0.0028(5) 0.0022(5) -0.0005(5)
C2 0.0187(6) 0.0204(6) 0.0295(7) -0.0029(6) 0.0031(5) 0.0033(5)
C3 0.0183(6) 0.0229(7) 0.0215(5) 0.0036(5) -0.0007(5) 0.0007(6)
C4 0.0228(7) 0.0334(8) 0.0177(6) -0.0012(6) 0.0013(5) -0.0055(5)

loop_
_atom_site_label
_atom_site_type_symbol
_atom_site_fract_x
_atom_site_fract_y
_atom_site_fract_z
_atom_site_U_iso_or_equiv
_atom_site_thermal_displace_type
_atom_site_occupancy
_atom_site_calc_flag
_atom_site_refinement_flags
P1 P 0.22090(5) 0.50465(4) 0.90460(3) 0.01819(10) Uani 1 d .
F1 F -0.04168(14) 0.42328(11) 1.06921(8) 0.0302(2) Uani 1 d .
O1 O 0.1231(2) 0.39225(13) 0.80554(9) 0.0247(2) Uani 1 d .
O2 O 0.2912(2) 0.64962(12) 0.84756(10) 0.0281(2) Uani 1 d .
O3 O 0.3620(2) 0.40867(13) 0.97497(9) 0.0266(2) Uani 1 d .
N1 N -0.2896(2) 0.32638(14) 0.86310(11) 0.0208(2) Uani 1 d .
H1A H -0.3938(2) 0.34072(14) 0.91054(11) 0.070(8) Uiso 1 calc R
H1B H -0.1944(2) 0.28064(14) 0.90506(11) 0.038(5) Uiso 1 calc R
H1C H -0.3233(2) 0.26756(14) 0.80068(11) 0.036(5) Uiso 1 calc R
C1 C 0.0049(2) 0.5515(2) 0.99620(13) 0.0209(3) Uani 1 d .
H1D H 0.0360(2) 0.6390(2) 1.04843(13) 0.025 Uiso 1 calc R
C2 C -0.1759(2) 0.5897(2) 0.92083(13) 0.0229(3) Uani 1 d .
H2A H -0.1596(2) 0.6917(2) 0.88725(13) 0.027 Uiso 1 calc R
H2B H -0.2897(2) 0.5922(2) 0.97374(13) 0.027 Uiso 1 calc R
C3 C -0.2174(2) 0.4784(2) 0.81766(12) 0.0209(3) Uani 1 d .
H3A H -0.3222(2) 0.5230(2) 0.76797(12) 0.025 Uiso 1 calc R
C4 C -0.0401(2) 0.4547(2) 0.73688(12) 0.0246(3) Uani 1 d .
H4A H -0.0740(2) 0.3850(2) 0.67179(12) 0.030 Uiso 1 calc R
H4B H -0.0017(2) 0.5519(2) 0.70133(12) 0.030 Uiso 1 calc R

loop_
_atom_type_symbol
_atom_type_description
_atom_type_scat_dispersion_real
_atom_type_scat_dispersion_imag
_atom_type_scat_source
C C 0.0033 0.0016 'International Tables Vol C Tables 4.2.6.8 and 6.1.1.4'
H H 0.0000 0.0000 'International Tables Vol C Tables 4.2.6.8 and 6.1.1.4'
N N 0.0061 0.0033 'International Tables Vol C Tables 4.2.6.8 and 6.1.1.4'
O O 0.0106 0.0060 'International Tables Vol C Tables 4.2.6.8 and 6.1.1.4'
F F 0.0171 0.0103 'International Tables Vol C Tables 4.2.6.8 and 6.1.1.4'
P P 0.1023 0.0942 'International Tables Vol C Tables 4.2.6.8 and 6.1.1.4'

loop_
_geom_angle_atom_site_label_1
_geom_angle_atom_site_label_2
_geom_angle_atom_site_label_3
_geom_angle
O2 P1 O3 119.37(7)
O2 P1 O1 111.07(6)
O3 P1 O1 106.16(7)
O2 P1 C1 107.56(7)
O3 P1 C1 110.61(6)
O1 P1 C1 100.44(6)
C4 O1 P1 116.27(10)
F1 C1 C2 107.76(12)
F1 C1 P1 108.60(9)
C2 C1 P1 113.15(10)
C1 C2 C3 114.85(11)
N1 C3 C4 109.73(12)
N1 C3 C2 111.86(11)
C4 C3 C2 112.40(12)
O1 C4 C3 110.53(11)

loop_
_geom_bond_atom_site_label_1
_geom_bond_atom_site_label_2
_geom_bond_distance
P1 O2 1.4910(11)
P1 O3 1.4917(11)
P1 O1 1.6132(11)
P1 C1 1.8295(14)
F1 C1 1.415(2)
O1 C4 1.450(2)
N1 C3 1.499(2)
C1 C2 1.521(2)
C2 C3 1.524(2)
C3 C4 1.514(2)

loop_
_geom_torsion_atom_site_label_1
_geom_torsion_atom_site_label_2
_geom_torsion_atom_site_label_3
_geom_torsion_atom_site_label_4
_geom_torsion
O2 P1 O1 C4 -57.13(11)
O3 P1 O1 C4 171.65(9)
C1 P1 O1 C4 56.44(10)
O2 P1 C1 F1 -168.85(9)
O3 P1 C1 F1 -36.89(11)
O1 P1 C1 F1 74.93(10)
O2 P1 C1 C2 71.55(12)
O3 P1 C1 C2 -156.49(10)
O1 P1 C1 C2 -44.67(11)
F1 C1 C2 C3 -73.49(14)
P1 C1 C2 C3 46.59(15)
C1 C2 C3 N1 71.3(2)
C1 C2 C3 C4 -52.6(2)
P1 O1 C4 C3 -68.28(14)
N1 C3 C4 O1 -64.76(15)
C2 C3 C4 O1 60.4(2)
